data_4100954
loop_
_publ_author_name
'Li, Lei'
'Narducci Sarjeant, Amy A.'
'Vance, Michael A.'
'Zakharov, Lev. N.'
'Rheingold, Arnold L.'
'Solomon, Edward I.'
'Karlin, Kenneth D.'

_journal_name_full 'Journal of the American Chemical Society'
_journal_year 2005
_chemical_formula_sum 'C28 H86 O Si16'
_chemical_formula_weight 888.41
_space_group_IT_number 15
_symmetry_cell_setting monoclinic
_symmetry_space_group_name_Hall '-C 2yc'
_symmetry_space_group_name_H-M 'C 1 2/c 1'
_cell_angle_alpha 90.0000
_cell_angle_beta 100.6260(10)
_cell_angle_gamma 90.0000
_cell_formula_units_Z 4
_cell_length_a 24.511(5)
_cell_length_b 9.8728(19)
_cell_length_c 23.550(5)
_cell_measurement_temperature 200(2)
_cell_volume 5601.3(19)
_diffrn_ambient_temperature 200(2)
_exptl_crystal_density_diffrn 1.053
_cod_original_sg_symbol_H-M 'C 2/c'
_cod_database_code 4100954

loop_
_symmetry_equiv_pos_as_xyz
'x, y, z'
'-x, y, -z+1/2'
'x+1/2, y+1/2, z'
'-x+1/2, y+1/2, -z+1/2'
'-x, -y, -z'
'x, -y, z-1/2'
'-x+1/2, -y+1/2, -z'
'x+1/2, -y+1/2, z-1/2'

loop_
_atom_site_label
_atom_site_type_symbol
_atom_site_fract_x
_atom_site_fract_y
_atom_site_fract_z
_atom_site_U_iso_or_equiv
_atom_site_adp_type
_atom_site_occupancy
_atom_site_symmetry_multiplicity
_atom_site_calc_flag
_atom_site_refinement_flags
_atom_site_disorder_assembly
_atom_site_disorder_group
Si1 Si 0.451537(18) 0.22218(5) 0.74959(2) 0.02389(11) Uani 1 1 d . . .
Si2 Si 0.432527(18) 0.33159(5) 0.83292(2) 0.02359(11) Uani 1 1 d . . .
Si3 Si 0.518955(19) 0.32661(5) 0.89779(2) 0.02529(11) Uani 1 1 d . . .
Si4 Si 0.409795(18) 0.24785(5) 0.64998(2) 0.02326(11) Uani 1 1 d . . .
Si5 Si 0.36582(2) 0.19633(6) 0.86614(2) 0.03492(13) Uani 1 1 d . . .
Si6 Si 0.39530(2) 0.55128(6) 0.82165(2) 0.03207(12) Uani 1 1 d . . .
Si7 Si 0.38654(2) 0.01980(5) 0.62508(2) 0.03422(13) Uani 1 1 d . . .
Si8 Si 0.32986(2) 0.37640(6) 0.61264(2) 0.03230(13) Uani 1 1 d . . .
O1 O 0.43838(11) 0.0572(3) 0.76544(12) 0.0336(6) Uani 0.50 1 d P . .
H43 H 0.4678 0.0119 0.7688 0.050 Uiso 0.50 1 calc PR . .
C1 C 0.51607(9) 0.2179(2) 0.96310(8) 0.0413(5) Uani 1 1 d . . .
H1 H 0.4858 0.2490 0.9818 0.041 Uiso 1 1 calc R . .
H2 H 0.5514 0.2247 0.9904 0.041 Uiso 1 1 calc R . .
H3 H 0.5096 0.1234 0.9510 0.041 Uiso 1 1 calc R . .
C2 C 0.53503(9) 0.5040(2) 0.92626(10) 0.0410(5) Uani 1 1 d . . .
H4 H 0.5713 0.5047 0.9521 0.041 Uiso 1 1 calc R . .
H5 H 0.5064 0.5333 0.9476 0.041 Uiso 1 1 calc R . .
H6 H 0.5358 0.5658 0.8939 0.041 Uiso 1 1 calc R . .
C3 C 0.30454(10) 0.1719(3) 0.80653(12) 0.0586(7) Uani 1 1 d . . .
H7 H 0.2854 0.2586 0.7977 0.059 Uiso 1 1 calc R . .
H8 H 0.2790 0.1062 0.8187 0.059 Uiso 1 1 calc R . .
H9 H 0.3172 0.1381 0.7720 0.059 Uiso 1 1 calc R . .
C4 C 0.39288(11) 0.0242(2) 0.89004(13) 0.0556(6) Uani 1 1 d . . .
H10 H 0.3632 -0.0291 0.9020 0.056 Uiso 1 1 calc R . .
H11 H 0.4239 0.0332 0.9226 0.056 Uiso 1 1 calc R . .
H12 H 0.4057 -0.0217 0.8580 0.056 Uiso 1 1 calc R . .
C5 C 0.34116(11) 0.2807(3) 0.92824(11) 0.0554(6) Uani 1 1 d . . .
H13 H 0.3727 0.2953 0.9598 0.055 Uiso 1 1 calc R . .
H14 H 0.3137 0.2228 0.9418 0.055 Uiso 1 1 calc R . .
H15 H 0.3242 0.3680 0.9156 0.055 Uiso 1 1 calc R . .
C6 C 0.32054(9) 0.5408(3) 0.78618(11) 0.0517(6) Uani 1 1 d . . .
H16 H 0.3069 0.6316 0.7742 0.052 Uiso 1 1 calc R . .
H17 H 0.2988 0.5037 0.8136 0.052 Uiso 1 1 calc R . .
H18 H 0.3168 0.4817 0.7523 0.052 Uiso 1 1 calc R . .
C7 C 0.43339(11) 0.6607(3) 0.77747(13) 0.0603(7) Uani 1 1 d . . .
H19 H 0.4711 0.6774 0.7987 0.060 Uiso 1 1 calc R . .
H20 H 0.4138 0.7472 0.7695 0.060 Uiso 1 1 calc R . .
H21 H 0.4353 0.6151 0.7409 0.060 Uiso 1 1 calc R . .
C8 C 0.39670(12) 0.6355(3) 0.89311(11) 0.0573(7) Uani 1 1 d . . .
H22 H 0.4339 0.6717 0.9075 0.057 Uiso 1 1 calc R . .
H23 H 0.3872 0.5693 0.9207 0.057 Uiso 1 1 calc R . .
H24 H 0.3697 0.7097 0.8885 0.057 Uiso 1 1 calc R . .
C9 C 0.33662(11) -0.0474(2) 0.66945(13) 0.0549(6) Uani 1 1 d . . .
H25 H 0.3033 0.0097 0.6637 0.055 Uiso 1 1 calc R . .
H26 H 0.3541 -0.0466 0.7104 0.055 Uiso 1 1 calc R . .
H27 H 0.3262 -0.1404 0.6575 0.055 Uiso 1 1 calc R . .
C10 C 0.44938(10) -0.0913(2) 0.63702(12) 0.0527(6) Uani 1 1 d . . .
H28 H 0.4382 -0.1854 0.6282 0.053 Uiso 1 1 calc R . .
H29 H 0.4682 -0.0847 0.6774 0.053 Uiso 1 1 calc R . .
H30 H 0.4747 -0.0621 0.6117 0.053 Uiso 1 1 calc R . .
C11 C 0.35209(14) 0.0007(3) 0.54769(12) 0.0716(9) Uani 1 1 d . . .
H31 H 0.3162 0.0475 0.5413 0.072 Uiso 1 1 calc R . .
H32 H 0.3463 -0.0956 0.5385 0.072 Uiso 1 1 calc R . .
H33 H 0.3757 0.0404 0.5227 0.072 Uiso 1 1 calc R . .
C12 C 0.31765(10) 0.3635(3) 0.53170(10) 0.0502(6) Uani 1 1 d . . .
H34 H 0.2861 0.4209 0.5151 0.050 Uiso 1 1 calc R . .
H35 H 0.3096 0.2692 0.5201 0.050 Uiso 1 1 calc R . .
H36 H 0.3509 0.3937 0.5177 0.050 Uiso 1 1 calc R . .
C13 C 0.26622(9) 0.3088(3) 0.63636(12) 0.0518(6) Uani 1 1 d . . .
H37 H 0.2710 0.3139 0.6785 0.052 Uiso 1 1 calc R . .
H38 H 0.2605 0.2142 0.6240 0.052 Uiso 1 1 calc R . .
H39 H 0.2339 0.3628 0.6189 0.052 Uiso 1 1 calc R . .
C14 C 0.33624(10) 0.5620(2) 0.62976(11) 0.0471(5) Uani 1 1 d . . .
H40 H 0.3426 0.5747 0.6717 0.047 Uiso 1 1 calc R . .
H41 H 0.3020 0.6083 0.6121 0.047 Uiso 1 1 calc R . .
H42 H 0.3675 0.5999 0.6144 0.047 Uiso 1 1 calc R . .

loop_
_atom_site_aniso_label
_atom_site_aniso_U_11
_atom_site_aniso_U_22
_atom_site_aniso_U_33
_atom_site_aniso_U_23
_atom_site_aniso_U_13
_atom_site_aniso_U_12
Si1 0.0204(2) 0.0274(2) 0.0236(2) -0.00131(17) 0.00337(17) -0.00099(17)
Si2 0.0202(2) 0.0268(2) 0.0242(2) -0.00315(17) 0.00517(17) -0.00154(17)
Si3 0.0238(2) 0.0286(2) 0.0228(2) -0.00343(18) 0.00246(17) 0.00006(18)
Si4 0.0203(2) 0.0234(2) 0.0252(2) -0.00139(17) 0.00195(17) -0.00105(17)
Si5 0.0294(3) 0.0405(3) 0.0370(3) -0.0003(2) 0.0119(2) -0.0080(2)
Si6 0.0291(3) 0.0319(3) 0.0339(3) 0.0003(2) 0.0026(2) 0.0051(2)
Si7 0.0344(3) 0.0263(3) 0.0409(3) -0.0080(2) 0.0042(2) -0.0037(2)
Si8 0.0221(2) 0.0330(3) 0.0399(3) 0.0023(2) 0.0009(2) 0.00192(19)
O1 0.0361(14) 0.0250(12) 0.0400(14) 0.0031(11) 0.0078(12) -0.0021(11)
C1 0.0443(11) 0.0534(13) 0.0259(9) 0.0037(9) 0.0057(8) 0.0012(10)
C2 0.0330(10) 0.0400(11) 0.0472(12) -0.0176(9) 0.0000(9) 0.0007(8)
C3 0.0387(12) 0.0757(18) 0.0594(15) -0.0023(13) 0.0036(11) -0.0241(12)
C4 0.0549(15) 0.0402(12) 0.0757(17) 0.0068(12) 0.0222(13) -0.0098(11)
C5 0.0605(15) 0.0641(16) 0.0500(13) 0.0038(12) 0.0324(12) 0.0016(13)
C6 0.0319(11) 0.0663(16) 0.0540(13) 0.0014(12) 0.0005(9) 0.0131(11)
C7 0.0539(15) 0.0575(15) 0.0680(17) 0.0215(13) 0.0070(13) -0.0040(12)
C8 0.0684(17) 0.0483(14) 0.0526(14) -0.0171(11) 0.0045(12) 0.0199(12)
C9 0.0497(13) 0.0350(11) 0.0832(18) -0.0035(12) 0.0206(13) -0.0131(10)
C10 0.0511(13) 0.0333(11) 0.0756(17) -0.0056(11) 0.0169(12) 0.0058(10)
C11 0.090(2) 0.0594(17) 0.0561(16) -0.0259(13) -0.0116(15) -0.0108(15)
C12 0.0419(12) 0.0615(15) 0.0406(11) 0.0047(11) -0.0100(9) -0.0037(11)
C13 0.0280(10) 0.0548(14) 0.0730(16) 0.0068(12) 0.0102(10) 0.0003(10)
C14 0.0465(12) 0.0350(11) 0.0596(14) 0.0025(10) 0.0089(10) 0.0074(9)

loop_
_geom_bond_atom_site_label_1
_geom_bond_atom_site_label_2
_geom_bond_distance
_geom_bond_site_symmetry_2
_geom_bond_publ_flag
Si1 O1 1.715(3) . ?
Si1 Si2 2.3606(7) . ?
Si1 Si1 2.3723(10) 2_656 ?
Si1 Si4 2.3935(7) . ?
Si2 Si6 2.3491(8) . ?
Si2 Si5 2.3538(7) . ?
Si2 Si3 2.3729(7) . ?
Si3 C1 1.888(2) . ?
Si3 C2 1.890(2) . ?
Si3 Si4 2.3759(7) 2_656 ?
Si4 Si8 2.3638(7) . ?
Si4 Si7 2.3696(8) . ?
Si4 Si3 2.3759(7) 2_656 ?
Si5 C3 1.873(2) . ?
Si5 C4 1.873(3) . ?
Si5 C5 1.877(2) . ?
Si6 C7 1.866(3) . ?
Si6 C6 1.871(2) . ?
Si6 C8 1.872(2) . ?
Si7 C10 1.870(2) . ?
Si7 C9 1.871(3) . ?
Si7 C11 1.871(3) . ?
Si8 C13 1.874(2) . ?
Si8 C14 1.877(2) . ?
Si8 C12 1.878(2) . ?
O1 H43 0.8400 . ?
C1 H1 0.9800 . ?
C1 H2 0.9800 . ?
C1 H3 0.9800 . ?
C2 H4 0.9800 . ?
C2 H5 0.9800 . ?
C2 H6 0.9800 . ?
C3 H7 0.9800 . ?
C3 H8 0.9800 . ?
C3 H9 0.9800 . ?
C4 H10 0.9800 . ?
C4 H11 0.9800 . ?
C4 H12 0.9800 . ?
C5 H13 0.9800 . ?
C5 H14 0.9800 . ?
C5 H15 0.9800 . ?
C6 H16 0.9800 . ?
C6 H17 0.9800 . ?
C6 H18 0.9800 . ?
C7 H19 0.9800 . ?
C7 H20 0.9800 . ?
C7 H21 0.9800 . ?
C8 H22 0.9800 . ?
C8 H23 0.9800 . ?
C8 H24 0.9800 . ?
C9 H25 0.9800 . ?
C9 H26 0.9800 . ?
C9 H27 0.9800 . ?
C10 H28 0.9800 . ?
C10 H29 0.9800 . ?
C10 H30 0.9800 . ?
C11 H31 0.9800 . ?
C11 H32 0.9800 . ?
C11 H33 0.9800 . ?
C12 H34 0.9800 . ?
C12 H35 0.9800 . ?
C12 H36 0.9800 . ?
C13 H37 0.9800 . ?
C13 H38 0.9800 . ?
C13 H39 0.9800 . ?
C14 H40 0.9800 . ?
C14 H41 0.9800 . ?
C14 H42 0.9800 . ?
